data_2223022
loop_
_publ_author_name
'B\"uy\"ukg\"ung\"or, Orhan'
'Yavuz, Serkan'
'Odaba\,so\(glu, Mustafa'
'Pamir, \"Ozg\"ur'
'Y\?ild\?ir\?ir, Y\?ilmaz'

_publ_section_title
;
 1-Methoxy-3-<i>o</i>-tolylbicyclo[2.2.2]oct-5-ene-2,2-dicarbonitrile
;
_journal_coeditor_code CI2877
_journal_issue 9
_journal_name_full 'Acta Crystallographica Section E'
_journal_page_first o2208
_journal_paper_doi 10.1107/S1600536809032474
_journal_volume 65
_journal_year 2009
_chemical_formula_iupac 'C18 H18 N2 O'
_chemical_formula_moiety 'C18 H18 N2 O'
_chemical_formula_sum 'C18 H18 N2 O'
_chemical_formula_weight 278.34
_chemical_name_systematic
;
1-Methoxy-3-<i>o</i>-tolylbicyclo[2.2.2]oct-5-ene-2,2-dicarbonitrile
;
_space_group_IT_number 2
_symmetry_cell_setting triclinic
_symmetry_space_group_name_Hall '-P 1'
_symmetry_space_group_name_H-M 'P -1'
_atom_sites_solution_hydrogens geom
_atom_sites_solution_primary direct
_atom_sites_solution_secondary difmap
_audit_creation_method SHELXL-97
_cell_angle_alpha 91.201(7)
_cell_angle_beta 107.206(6)
_cell_angle_gamma 110.856(6)
_cell_formula_units_Z 2
_cell_length_a 7.5922(6)
_cell_length_b 9.5026(8)
_cell_length_c 11.5584(9)
_cell_measurement_reflns_used 8047
_cell_measurement_temperature 296
_cell_measurement_theta_max 28.13
_cell_measurement_theta_min 1.86
_cell_volume 736.89(11)
_computing_cell_refinement 'X-AREA (Stoe & Cie, 2002)'
_computing_data_collection 'X-AREA (Stoe & Cie, 2002)'
_computing_data_reduction 'X-RED32 (Stoe & Cie, 2002)'
_computing_molecular_graphics 'ORTEP-3 for Windows (Farrugia, 1997)'
_computing_publication_material 'WinGX (Farrugia, 1999)'
_computing_structure_refinement 'SHELXL97 (Sheldrick, 2008)'
_computing_structure_solution 'SHELXS97 (Sheldrick, 2008)'
_diffrn_ambient_temperature 296
_diffrn_detector_area_resol_mean 6.67
_diffrn_measured_fraction_theta_full 1.000
_diffrn_measured_fraction_theta_max 1.000
_diffrn_measurement_device_type 'Stoe IPDS II'
_diffrn_measurement_method '\w-scan rotation method'
_diffrn_radiation_monochromator 'plane graphite'
_diffrn_radiation_type MoK\a
_diffrn_radiation_wavelength 0.71073
_diffrn_reflns_av_R_equivalents 0.0340
_diffrn_reflns_av_sigmaI/netI 0.0287
_diffrn_reflns_limit_h_max 9
_diffrn_reflns_limit_h_min -9
_diffrn_reflns_limit_k_max 11
_diffrn_reflns_limit_k_min -11
_diffrn_reflns_limit_l_max 14
_diffrn_reflns_limit_l_min -14
_diffrn_reflns_number 8047
_diffrn_reflns_theta_full 26.50
_diffrn_reflns_theta_max 26.50
_diffrn_reflns_theta_min 1.86
_diffrn_standards_decay_% -2.6
_diffrn_standards_number 0
_exptl_absorpt_coefficient_mu 0.079
_exptl_absorpt_correction_T_max 0.9893
_exptl_absorpt_correction_T_min 0.9561
_exptl_absorpt_correction_type integration
_exptl_absorpt_process_details '(X-RED32; Stoe & Cie, 2002)'
_exptl_crystal_colour colourless
_exptl_crystal_density_diffrn 1.254
_exptl_crystal_density_method 'not measured'
_exptl_crystal_description Prism
_exptl_crystal_F_000 296
_exptl_crystal_size_max 0.48
_exptl_crystal_size_mid 0.42
_exptl_crystal_size_min 0.17
_refine_diff_density_max 0.210
_refine_diff_density_min -0.158
_refine_ls_extinction_method none
_refine_ls_goodness_of_fit_ref 1.045
_refine_ls_hydrogen_treatment constr
_refine_ls_matrix_type full
_refine_ls_number_parameters 192
_refine_ls_number_reflns 3057
_refine_ls_number_restraints 0
_refine_ls_restrained_S_all 1.045
_refine_ls_R_factor_all 0.0515
_refine_ls_R_factor_gt 0.0409
_refine_ls_shift/su_max 0.001
_refine_ls_shift/su_mean 0.000
_refine_ls_structure_factor_coef Fsqd
_refine_ls_weighting_details 'calc w=1/[\s^2^(Fo^2^)+(0.0455P)^2^+0.127P] where P=(Fo^2^+2Fc^2^)/3'
_refine_ls_weighting_scheme calc
_refine_ls_wR_factor_gt 0.1021
_refine_ls_wR_factor_ref 0.1078
_reflns_number_gt 2532
_reflns_number_total 3057
_reflns_threshold_expression I>2\s(I)
_cod_data_source_file ci2877.cif
_cod_data_source_block I
_cod_depositor_comments
;
The following automatic conversions were performed:
'_symmetry_cell_setting' value 'Triclinic' changed to 'triclinic'
according to '/home/saulius/struct/CIF-dictionaries/cif_core.dic'
dictionary named 'cif_core.dic' version 2.4.1 from 2010-06-29.

Automatic conversion script
Id: cif_fix_enum 1527 2010-12-29 10:47:43Z saulius 

The following automatic conversions were performed:

'_symmetry_cell_setting' value 'Triclinic' changed to 'triclinic'
according to /home/saulius/struct/CIF-dictionaries/cif_core.dic
dictionary named 'cif_core.dic' version 2.4.1 from 2010-06-29.

Automatic conversion script
Id: cif_fix_values 1715 2011-07-08 13:25:40Z adriana 
;
_cod_original_cell_volume 736.89(10)
_cod_database_code 2223022
_cod_database_fobs_code 2223022

loop_
_symmetry_equiv_pos_as_xyz
'x, y, z'
'-x, -y, -z'

loop_
_atom_site_type_symbol
_atom_site_label
_atom_site_fract_x
_atom_site_fract_y
_atom_site_fract_z
_atom_site_U_iso_or_equiv
_atom_site_adp_type
_atom_site_calc_flag
_atom_site_refinement_flags
_atom_site_occupancy
_atom_site_disorder_assembly
_atom_site_disorder_group
C C1 0.76186(18) 0.53676(14) 0.34535(12) 0.0411(3) Uani d . 1 . .
C C2 0.75171(19) 0.51461(15) 0.46312(12) 0.0434(3) Uani d . 1 . .
C C3 0.6500(2) 0.36832(17) 0.48325(14) 0.0522(4) Uani d . 1 . .
H H3 0.6401 0.3530 0.5607 0.063 Uiso calc R 1 . .
C C4 0.5636(2) 0.24556(17) 0.39194(16) 0.0584(4) Uani d . 1 . .
H H4 0.4979 0.1488 0.4081 0.070 Uiso calc R 1 . .
C C5 0.5753(2) 0.26716(17) 0.27703(16) 0.0594(4) Uani d . 1 . .
H H5 0.5185 0.1848 0.2151 0.071 Uiso calc R 1 . .
C C6 0.6717(2) 0.41157(16) 0.25353(14) 0.0526(4) Uani d . 1 . .
H H6 0.6766 0.4256 0.1750 0.063 Uiso calc R 1 . .
C C7 0.8491(2) 0.64107(17) 0.56952(13) 0.0522(3) Uani d . 1 . .
H H7A 0.8152 0.6031 0.6396 0.078 Uiso calc R 1 . .
H H7B 0.8031 0.7220 0.5486 0.078 Uiso calc R 1 . .
H H7C 0.9911 0.6787 0.5882 0.078 Uiso calc R 1 . .
C C8 0.87437(18) 0.69280(14) 0.31871(11) 0.0390(3) Uani d . 1 . .
H H8 0.9680 0.7512 0.3977 0.047 Uiso calc R 1 . .
C C9 0.74043(18) 0.78601(14) 0.26415(11) 0.0398(3) Uani d . 1 . .
C C10 0.8251(2) 0.88159(16) 0.16893(12) 0.0454(3) Uani d . 1 . .
C C11 0.7944(2) 0.76528(19) 0.06747(13) 0.0543(4) Uani d . 1 . .
H H11 0.7201 0.7619 -0.0133 0.065 Uiso calc R 1 . .
C C12 0.8816(2) 0.66815(18) 0.10214(13) 0.0528(4) Uani d . 1 . .
H H12 0.8691 0.5884 0.0483 0.063 Uiso calc R 1 . .
C C13 1.00195(19) 0.69628(15) 0.23466(12) 0.0440(3) Uani d . 1 . .
H H13 1.0670 0.6232 0.2537 0.053 Uiso calc R 1 . .
C C14 0.5290(2) 0.68754(16) 0.20146(13) 0.0473(3) Uani d . 1 . .
C C15 0.7433(2) 0.88992(15) 0.36219(12) 0.0438(3) Uani d . 1 . .
C C16 1.0492(2) 0.97044(16) 0.23344(14) 0.0487(3) Uani d . 1 . .
H H16A 1.1033 1.0413 0.1820 0.058 Uiso calc R 1 . .
H H16B 1.0693 1.0283 0.3096 0.058 Uiso calc R 1 . .
C C17 1.1581(2) 0.86011(16) 0.25968(13) 0.0475(3) Uani d . 1 . .
H H17A 1.2439 0.8831 0.3443 0.057 Uiso calc R 1 . .
H H17B 1.2402 0.8707 0.2076 0.057 Uiso calc R 1 . .
C C18 0.7764(3) 1.0878(2) 0.0652(2) 0.0806(6) Uani d . 1 . .
H H18A 0.8949 1.1689 0.1157 0.121 Uiso calc R 1 . .
H H18B 0.6739 1.1264 0.0319 0.121 Uiso calc R 1 . .
H H18C 0.8045 1.0458 -0.0004 0.121 Uiso calc R 1 . .
N N1 0.3655(2) 0.61425(17) 0.15462(14) 0.0698(4) Uani d . 1 . .
N N2 0.7485(2) 0.96949(16) 0.43909(13) 0.0622(4) Uani d . 1 . .
O O1 0.71183(17) 0.97361(13) 0.13594(10) 0.0617(3) Uani d . 1 . .

loop_
_atom_site_aniso_label
_atom_site_aniso_U_11
_atom_site_aniso_U_22
_atom_site_aniso_U_33
_atom_site_aniso_U_12
_atom_site_aniso_U_13
_atom_site_aniso_U_23
C1 0.0353(6) 0.0387(7) 0.0463(7) 0.0129(5) 0.0108(5) 0.0023(5)
C2 0.0361(6) 0.0444(7) 0.0498(7) 0.0165(5) 0.0125(5) 0.0072(6)
C3 0.0439(7) 0.0532(8) 0.0595(9) 0.0167(6) 0.0181(6) 0.0173(7)
C4 0.0450(8) 0.0424(8) 0.0802(11) 0.0101(6) 0.0173(7) 0.0138(7)
C5 0.0509(8) 0.0404(7) 0.0717(10) 0.0082(6) 0.0106(7) -0.0054(7)
C6 0.0512(8) 0.0448(7) 0.0531(8) 0.0117(6) 0.0133(6) -0.0010(6)
C7 0.0558(8) 0.0546(8) 0.0455(8) 0.0200(7) 0.0165(6) 0.0070(6)
C8 0.0364(6) 0.0384(6) 0.0374(6) 0.0114(5) 0.0091(5) 0.0003(5)
C9 0.0366(6) 0.0418(7) 0.0387(6) 0.0130(5) 0.0115(5) 0.0020(5)
C10 0.0438(7) 0.0520(8) 0.0424(7) 0.0192(6) 0.0151(6) 0.0116(6)
C11 0.0471(8) 0.0721(10) 0.0357(7) 0.0136(7) 0.0132(6) 0.0031(7)
C12 0.0504(8) 0.0570(8) 0.0455(8) 0.0110(7) 0.0203(6) -0.0073(6)
C13 0.0405(7) 0.0437(7) 0.0475(7) 0.0141(6) 0.0164(6) 0.0002(6)
C14 0.0415(7) 0.0510(8) 0.0486(7) 0.0171(6) 0.0143(6) 0.0012(6)
C15 0.0472(7) 0.0431(7) 0.0436(7) 0.0189(6) 0.0160(6) 0.0070(6)
C16 0.0452(7) 0.0456(7) 0.0518(8) 0.0110(6) 0.0184(6) 0.0071(6)
C17 0.0378(7) 0.0513(8) 0.0491(7) 0.0111(6) 0.0154(6) 0.0038(6)
C18 0.0877(14) 0.0894(13) 0.0880(13) 0.0478(11) 0.0411(11) 0.0502(11)
N1 0.0413(7) 0.0762(9) 0.0777(10) 0.0141(7) 0.0108(6) -0.0124(8)
N2 0.0799(9) 0.0595(8) 0.0570(8) 0.0357(7) 0.0249(7) 0.0036(6)
O1 0.0616(7) 0.0731(7) 0.0663(7) 0.0370(6) 0.0273(5) 0.0331(6)

loop_
_atom_type_symbol
_atom_type_description
_atom_type_scat_dispersion_real
_atom_type_scat_dispersion_imag
_atom_type_scat_source
C C 0.0033 0.0016 'International Tables Vol C Tables 4.2.6.8 and 6.1.1.4'
H H 0.0000 0.0000 'International Tables Vol C Tables 4.2.6.8 and 6.1.1.4'
N N 0.0061 0.0033 'International Tables Vol C Tables 4.2.6.8 and 6.1.1.4'
O O 0.0106 0.0060 'International Tables Vol C Tables 4.2.6.8 and 6.1.1.4'

loop_
_geom_angle_atom_site_label_1
_geom_angle_atom_site_label_2
_geom_angle_atom_site_label_3
_geom_angle_site_symmetry_1
_geom_angle_site_symmetry_3
_geom_angle
_geom_angle_publ_flag
C6 C1 C2 . . 118.87(12) ?
C6 C1 C8 . . 120.32(12) ?
C2 C1 C8 . . 120.77(11) ?
C3 C2 C1 . . 118.44(13) ?
C3 C2 C7 . . 118.43(13) ?
C1 C2 C7 . . 123.11(12) ?
C4 C3 C2 . . 121.98(14) ?
C4 C3 H3 . . 119.0 ?
C2 C3 H3 . . 119.0 ?
C5 C4 C3 . . 119.50(14) ?
C5 C4 H4 . . 120.3 ?
C3 C4 H4 . . 120.3 ?
C4 C5 C6 . . 119.87(14) ?
C4 C5 H5 . . 120.1 ?
C6 C5 H5 . . 120.1 ?
C5 C6 C1 . . 121.31(15) ?
C5 C6 H6 . . 119.3 ?
C1 C6 H6 . . 119.3 ?
C2 C7 H7A . . 109.5 ?
C2 C7 H7B . . 109.5 ?
H7A C7 H7B . . 109.5 ?
C2 C7 H7C . . 109.5 ?
H7A C7 H7C . . 109.5 ?
H7B C7 H7C . . 109.5 ?
C1 C8 C13 . . 115.60(10) ?
C1 C8 C9 . . 114.62(10) ?
C13 C8 C9 . . 107.25(10) ?
C1 C8 H8 . . 106.2 ?
C13 C8 H8 . . 106.2 ?
C9 C8 H8 . . 106.2 ?
C15 C9 C14 . . 106.69(11) ?
C15 C9 C10 . . 109.45(11) ?
C14 C9 C10 . . 108.55(11) ?
C15 C9 C8 . . 110.69(10) ?
C14 C9 C8 . . 112.91(11) ?
C10 C9 C8 . . 108.49(10) ?
O1 C10 C11 . . 114.96(12) ?
O1 C10 C16 . . 114.58(12) ?
C11 C10 C16 . . 109.89(12) ?
O1 C10 C9 . . 104.47(10) ?
C11 C10 C9 . . 104.90(11) ?
C16 C10 C9 . . 107.10(11) ?
C12 C11 C10 . . 114.56(12) ?
C12 C11 H11 . . 122.7 ?
C10 C11 H11 . . 122.7 ?
C11 C12 C13 . . 114.81(13) ?
C11 C12 H12 . . 122.6 ?
C13 C12 H12 . . 122.6 ?
C12 C13 C17 . . 106.54(12) ?
C12 C13 C8 . . 111.97(11) ?
C17 C13 C8 . . 105.91(10) ?
C12 C13 H13 . . 110.7 ?
C17 C13 H13 . . 110.7 ?
C8 C13 H13 . . 110.7 ?
N1 C14 C9 . . 178.43(15) ?
N2 C15 C9 . . 178.70(15) ?
C17 C16 C10 . . 110.08(11) ?
C17 C16 H16A . . 109.6 ?
C10 C16 H16A . . 109.6 ?
C17 C16 H16B . . 109.6 ?
C10 C16 H16B . . 109.6 ?
H16A C16 H16B . . 108.2 ?
C16 C17 C13 . . 108.74(11) ?
C16 C17 H17A . . 109.9 ?
C13 C17 H17A . . 109.9 ?
C16 C17 H17B . . 109.9 ?
C13 C17 H17B . . 109.9 ?
H17A C17 H17B . . 108.3 ?
O1 C18 H18A . . 109.5 ?
O1 C18 H18B . . 109.5 ?
H18A C18 H18B . . 109.5 ?
O1 C18 H18C . . 109.5 ?
H18A C18 H18C . . 109.5 ?
H18B C18 H18C . . 109.5 ?
C18 O1 C10 . . 116.48(12) ?

loop_
_geom_bond_atom_site_label_1
_geom_bond_atom_site_label_2
_geom_bond_site_symmetry_2
_geom_bond_distance
_geom_bond_publ_flag
C1 C6 . 1.3955(19) ?
C1 C2 . 1.4019(19) ?
C1 C8 . 1.5153(17) ?
C2 C3 . 1.3923(19) ?
C2 C7 . 1.5068(19) ?
C3 C4 . 1.378(2) ?
C3 H3 . 0.93 ?
C4 C5 . 1.372(2) ?
C4 H4 . 0.93 ?
C5 C6 . 1.382(2) ?
C5 H5 . 0.93 ?
C6 H6 . 0.93 ?
C7 H7A . 0.96 ?
C7 H7B . 0.96 ?
C7 H7C . 0.96 ?
C8 C13 . 1.5551(18) ?
C8 C9 . 1.5816(17) ?
C8 H8 . 0.98 ?
C9 C15 . 1.4776(18) ?
C9 C14 . 1.4804(18) ?
C9 C10 . 1.5794(18) ?
C10 O1 . 1.4160(17) ?
C10 C11 . 1.501(2) ?
C10 C16 . 1.5372(19) ?
C11 C12 . 1.321(2) ?
C11 H11 . 0.93 ?
C12 C13 . 1.494(2) ?
C12 H12 . 0.93 ?
C13 C17 . 1.5417(19) ?
C13 H13 . 0.98 ?
C14 N1 . 1.1355(19) ?
C15 N2 . 1.1371(18) ?
C16 C17 . 1.535(2) ?
C16 H16A . 0.97 ?
C16 H16B . 0.97 ?
C17 H17A . 0.97 ?
C17 H17B . 0.97 ?
C18 O1 . 1.408(2) ?
C18 H18A . 0.96 ?
C18 H18B . 0.96 ?
C18 H18C . 0.96 ?

loop_
_geom_hbond_atom_site_label_D
_geom_hbond_atom_site_label_H
_geom_hbond_atom_site_label_A
_geom_hbond_site_symmetry_A
_geom_hbond_distance_DH
_geom_hbond_distance_HA
_geom_hbond_distance_DA
_geom_hbond_angle_DHA
C12 H12 N1 2_665 0.93 2.70 3.509(3) 146
C7 H7C Cg1 2_766 0.96 2.84 3.688(2) 146

loop_
_geom_torsion_atom_site_label_1
_geom_torsion_atom_site_label_2
_geom_torsion_atom_site_label_3
_geom_torsion_atom_site_label_4
_geom_torsion_site_symmetry_1
_geom_torsion_site_symmetry_2
_geom_torsion_site_symmetry_3
_geom_torsion_site_symmetry_4
_geom_torsion
_geom_torsion_publ_flag
C6 C1 C2 C3 . . . . -0.63(19) ?
C8 C1 C2 C3 . . . . -178.64(12) ?
C6 C1 C2 C7 . . . . 178.11(13) ?
C8 C1 C2 C7 . . . . 0.10(19) ?
C1 C2 C3 C4 . . . . 1.4(2) ?
C7 C2 C3 C4 . . . . -177.44(13) ?
C2 C3 C4 C5 . . . . -0.8(2) ?
C3 C4 C5 C6 . . . . -0.6(2) ?
C4 C5 C6 C1 . . . . 1.3(2) ?
C2 C1 C6 C5 . . . . -0.7(2) ?
C8 C1 C6 C5 . . . . 177.32(13) ?
C6 C1 C8 C13 . . . . -39.45(17) ?
C2 C1 C8 C13 . . . . 138.53(12) ?
C6 C1 C8 C9 . . . . 86.10(15) ?
C2 C1 C8 C9 . . . . -95.92(14) ?
C1 C8 C9 C15 . . . . 95.40(13) ?
C13 C8 C9 C15 . . . . -134.81(11) ?
C1 C8 C9 C14 . . . . -24.13(15) ?
C13 C8 C9 C14 . . . . 105.66(12) ?
C1 C8 C9 C10 . . . . -144.50(11) ?
C13 C8 C9 C10 . . . . -14.70(13) ?
C15 C9 C10 O1 . . . . -52.60(13) ?
C14 C9 C10 O1 . . . . 63.49(13) ?
C8 C9 C10 O1 . . . . -173.47(10) ?
C15 C9 C10 C11 . . . . -173.91(11) ?
C14 C9 C10 C11 . . . . -57.83(14) ?
C8 C9 C10 C11 . . . . 65.22(13) ?
C15 C9 C10 C16 . . . . 69.33(14) ?
C14 C9 C10 C16 . . . . -174.58(11) ?
C8 C9 C10 C16 . . . . -51.54(13) ?
O1 C10 C11 C12 . . . . -172.24(12) ?
C16 C10 C11 C12 . . . . 56.73(16) ?
C9 C10 C11 C12 . . . . -58.09(15) ?
C10 C11 C12 C13 . . . . -2.60(18) ?
C11 C12 C13 C17 . . . . -57.14(16) ?
C11 C12 C13 C8 . . . . 58.22(17) ?
C1 C8 C13 C12 . . . . 85.22(14) ?
C9 C8 C13 C12 . . . . -44.02(14) ?
C1 C8 C13 C17 . . . . -159.04(11) ?
C9 C8 C13 C17 . . . . 71.72(12) ?
O1 C10 C16 C17 . . . . -177.48(11) ?
C11 C10 C16 C17 . . . . -46.25(15) ?
C9 C10 C16 C17 . . . . 67.16(14) ?
C10 C16 C17 C13 . . . . -10.53(15) ?
C12 C13 C17 C16 . . . . 61.71(14) ?
C8 C13 C17 C16 . . . . -57.67(14) ?
C11 C10 O1 C18 . . . . -74.84(18) ?
C16 C10 O1 C18 . . . . 53.89(18) ?
C9 C10 O1 C18 . . . . 170.76(14) ?
